data_2216205
loop_
_publ_author_name
'Sarojini, B. K.'
'Narayana, B.'
'Mayekar, Anil N.'
'Yathirajan, H. S.'
'Bolte, Michael'

_publ_section_title
;
 2-Amino-4,5-dimethoxybenzonitrile
;
_journal_coeditor_code AT2463
_journal_issue 12
_journal_name_full 'Acta Crystallographica Section E'
_journal_page_first o4553
_journal_page_last o4553
_journal_paper_doi 10.1107/S1600536807054827
_journal_volume 63
_journal_year 2007
_chemical_formula_iupac 'C9 H10 N2 O2'
_chemical_formula_moiety 'C9 H10 N2 O2'
_chemical_formula_sum 'C9 H10 N2 O2'
_chemical_formula_weight 178.19
_chemical_name_systematic
;
2-Amino-4,5-dimethoxybenzonitrile
;
_space_group_IT_number 14
_symmetry_cell_setting monoclinic
_symmetry_space_group_name_Hall '-P 2ybc'
_symmetry_space_group_name_H-M 'P 1 21/c 1'
_atom_sites_solution_hydrogens geom
_atom_sites_solution_primary direct
_atom_sites_solution_secondary difmap
_audit_creation_method SHELXL-97
_cell_angle_alpha 90.00
_cell_angle_beta 96.769(5)
_cell_angle_gamma 90.00
_cell_formula_units_Z 8
_cell_length_a 13.2649(9)
_cell_length_b 17.0653(9)
_cell_length_c 7.9635(5)
_cell_measurement_reflns_used 21499
_cell_measurement_temperature 173(2)
_cell_measurement_theta_max 26.8
_cell_measurement_theta_min 3.6
_cell_volume 1790.13(19)
_computing_cell_refinement 'X-Area (Stoe & Cie, 2001)'
_computing_data_collection 'X-Area (Stoe & Cie, 2001)'
_computing_data_reduction 'X-Area (Stoe & Cie, 2001)'
_computing_molecular_graphics 'PLATON (Spek, 2003)'
_computing_publication_material 'SHELXL97 (Sheldrick, 1997)'
_computing_structure_refinement 'SHELXL97 (Sheldrick, 1997)'
_computing_structure_solution 'SHELXS97 (Sheldrick, 1990)'
_diffrn_ambient_temperature 173(2)
_diffrn_measured_fraction_theta_full 0.997
_diffrn_measured_fraction_theta_max 0.986
_diffrn_measurement_device_type 'STOE IPDS II two-circle-diffractometer'
_diffrn_measurement_method \w
_diffrn_radiation_monochromator graphite
_diffrn_radiation_source 'fine-focus sealed tube'
_diffrn_radiation_type MoK\a
_diffrn_radiation_wavelength 0.71073
_diffrn_reflns_av_R_equivalents 0.0380
_diffrn_reflns_av_sigmaI/netI 0.0200
_diffrn_reflns_limit_h_max 16
_diffrn_reflns_limit_h_min -16
_diffrn_reflns_limit_k_max 21
_diffrn_reflns_limit_k_min -21
_diffrn_reflns_limit_l_max 9
_diffrn_reflns_limit_l_min -10
_diffrn_reflns_number 23314
_diffrn_reflns_theta_full 25.00
_diffrn_reflns_theta_max 26.67
_diffrn_reflns_theta_min 3.51
_diffrn_standards_number 0
_exptl_absorpt_coefficient_mu 0.096
_exptl_absorpt_correction_type none
_exptl_crystal_colour colourless
_exptl_crystal_density_diffrn 1.322
_exptl_crystal_density_method 'not measured'
_exptl_crystal_description block
_exptl_crystal_F_000 752
_exptl_crystal_size_max 0.33
_exptl_crystal_size_mid 0.29
_exptl_crystal_size_min 0.24
_refine_diff_density_max 0.154
_refine_diff_density_min -0.211
_refine_ls_extinction_method none
_refine_ls_goodness_of_fit_ref 1.022
_refine_ls_hydrogen_treatment mixed
_refine_ls_matrix_type full
_refine_ls_number_parameters 255
_refine_ls_number_reflns 3722
_refine_ls_number_restraints 0
_refine_ls_restrained_S_all 1.022
_refine_ls_R_factor_all 0.0443
_refine_ls_R_factor_gt 0.0360
_refine_ls_shift/su_max 0.000
_refine_ls_shift/su_mean 0.000
_refine_ls_structure_factor_coef Fsqd
_refine_ls_weighting_details 'calc w=1/[\s^2^(Fo^2^)+(0.0600P)^2^+0.2526P] where P=(Fo^2^+2Fc^2^)/3'
_refine_ls_weighting_scheme calc
_refine_ls_wR_factor_gt 0.0928
_refine_ls_wR_factor_ref 0.0971
_reflns_number_gt 3163
_reflns_number_total 3722
_reflns_threshold_expression I>2\s(I)
_cod_data_source_file at2463.cif
_cod_data_source_block I
_cod_original_sg_symbol_H-M 'P 21/c'
_cod_database_code 2216205
_cod_database_fobs_code 2216205

loop_
_symmetry_equiv_pos_as_xyz
'x, y, z'
'-x, y+1/2, -z+1/2'
'-x, -y, -z'
'x, -y-1/2, z-1/2'

loop_
_atom_site_type_symbol
_atom_site_label
_atom_site_fract_x
_atom_site_fract_y
_atom_site_fract_z
_atom_site_U_iso_or_equiv
_atom_site_adp_type
_atom_site_calc_flag
_atom_site_refinement_flags
_atom_site_occupancy
O O1 0.07571(6) 0.74641(5) 0.29441(12) 0.0305(2) Uani d . 1
O O2 0.06985(6) 0.59747(5) 0.23025(10) 0.02477(19) Uani d . 1
N N1 0.38490(8) 0.54952(7) 0.58981(14) 0.0286(2) Uani d . 1
H H1A 0.3905(12) 0.5060(10) 0.526(2) 0.038(4) Uiso d . 1
H H1B 0.4457(12) 0.5714(9) 0.632(2) 0.034(4) Uiso d . 1
N N2 0.46025(9) 0.73153(8) 0.77100(17) 0.0435(3) Uani d . 1
C C1 0.31110(8) 0.60122(7) 0.51816(14) 0.0211(2) Uani d . 1
C C2 0.31248(8) 0.68144(7) 0.55662(15) 0.0233(2) Uani d . 1
C C3 0.23499(8) 0.73219(7) 0.48324(15) 0.0251(2) Uani d . 1
H H3 0.2378 0.7865 0.5099 0.030 Uiso calc R 1
C C4 0.15563(8) 0.70339(6) 0.37346(14) 0.0225(2) Uani d . 1
C C5 0.15205(8) 0.62171(7) 0.33777(14) 0.0204(2) Uani d . 1
C C6 0.22811(8) 0.57221(6) 0.40866(14) 0.0214(2) Uani d . 1
H H6 0.2244 0.5178 0.3832 0.026 Uiso calc R 1
C C7 0.39404(9) 0.71128(7) 0.67434(16) 0.0286(3) Uani d . 1
C C8 0.08316(10) 0.83018(7) 0.30592(17) 0.0319(3) Uani d . 1
H H8A 0.0823 0.8464 0.4238 0.048 Uiso calc R 1
H H8B 0.0256 0.8540 0.2358 0.048 Uiso calc R 1
H H8C 0.1467 0.8474 0.2660 0.048 Uiso calc R 1
C C9 0.05401(9) 0.51431(7) 0.21645(17) 0.0286(3) Uani d . 1
H H9A 0.1075 0.4908 0.1579 0.043 Uiso calc R 1
H H9B -0.0123 0.5039 0.1523 0.043 Uiso calc R 1
H H9C 0.0560 0.4915 0.3298 0.043 Uiso calc R 1
O O1A 0.58742(6) 0.49611(5) 0.81914(11) 0.0304(2) Uani d . 1
O O2A 0.63026(6) 0.61035(5) 0.62874(10) 0.0270(2) Uani d . 1
N N1A 0.88591(8) 0.71281(6) 1.06092(15) 0.0286(2) Uani d . 1
H H1C 0.9030(12) 0.7465(10) 0.986(2) 0.038(4) Uiso d . 1
H H1D 0.9361(12) 0.6981(10) 1.139(2) 0.038(4) Uiso d . 1
N N2A 0.87001(9) 0.59744(7) 1.42142(14) 0.0371(3) Uani d . 1
C C1A 0.81333(8) 0.65744(6) 1.00388(14) 0.0220(2) Uani d . 1
C C2A 0.78575(8) 0.59755(7) 1.11092(14) 0.0226(2) Uani d . 1
C C3A 0.71054(8) 0.54145(7) 1.05269(15) 0.0246(2) Uani d . 1
H H3A 0.6942 0.5004 1.1254 0.030 Uiso calc R 1
C C4A 0.66133(8) 0.54648(6) 0.89099(15) 0.0229(2) Uani d . 1
C C5A 0.68523(8) 0.60922(6) 0.78508(14) 0.0217(2) Uani d . 1
C C6A 0.76065(8) 0.66260(6) 0.83953(14) 0.0224(2) Uani d . 1
H H6A 0.7771 0.7031 0.7656 0.027 Uiso calc R 1
C C7A 0.83205(9) 0.59568(7) 1.28329(15) 0.0266(3) Uani d . 1
C C8A 0.57605(10) 0.42399(8) 0.9070(2) 0.0380(3) Uani d . 1
H H8A1 0.6417 0.3971 0.9254 0.057 Uiso calc R 1
H H8A2 0.5267 0.3906 0.8393 0.057 Uiso calc R 1
H H8A3 0.5520 0.4350 1.0163 0.057 Uiso calc R 1
C C9A 0.64180(10) 0.67832(8) 0.52425(16) 0.0313(3) Uani d . 1
H H9A1 0.6245 0.7257 0.5844 0.047 Uiso calc R 1
H H9A2 0.5964 0.6736 0.4183 0.047 Uiso calc R 1
H H9A3 0.7122 0.6818 0.4992 0.047 Uiso calc R 1

loop_
_atom_site_aniso_label
_atom_site_aniso_U_11
_atom_site_aniso_U_22
_atom_site_aniso_U_33
_atom_site_aniso_U_12
_atom_site_aniso_U_13
_atom_site_aniso_U_23
O1 0.0276(4) 0.0193(4) 0.0418(5) 0.0027(3) -0.0070(4) 0.0019(3)
O2 0.0227(4) 0.0215(4) 0.0277(4) 0.0003(3) -0.0073(3) 0.0001(3)
N1 0.0231(5) 0.0303(5) 0.0301(6) 0.0035(4) -0.0061(4) -0.0019(4)
N2 0.0316(6) 0.0483(7) 0.0477(7) -0.0039(5) -0.0069(5) -0.0177(6)
C1 0.0193(5) 0.0258(5) 0.0183(5) 0.0003(4) 0.0018(4) 0.0006(4)
C2 0.0196(5) 0.0272(6) 0.0228(6) -0.0038(4) 0.0013(4) -0.0024(4)
C3 0.0250(5) 0.0204(5) 0.0299(6) -0.0035(4) 0.0037(5) -0.0021(4)
C4 0.0214(5) 0.0212(5) 0.0246(6) 0.0011(4) 0.0012(4) 0.0026(4)
C5 0.0192(5) 0.0232(5) 0.0182(5) -0.0015(4) 0.0000(4) -0.0001(4)
C6 0.0222(5) 0.0200(5) 0.0214(5) 0.0007(4) 0.0004(4) -0.0014(4)
C7 0.0244(5) 0.0293(6) 0.0318(7) -0.0009(5) 0.0019(5) -0.0062(5)
C8 0.0365(6) 0.0188(6) 0.0400(7) 0.0044(5) 0.0036(5) -0.0002(5)
C9 0.0282(6) 0.0218(6) 0.0328(6) 0.0001(4) -0.0094(5) -0.0058(5)
O1A 0.0284(4) 0.0273(4) 0.0339(5) -0.0062(3) -0.0030(4) 0.0005(4)
O2A 0.0282(4) 0.0269(4) 0.0238(4) 0.0015(3) -0.0061(3) 0.0025(3)
N1A 0.0261(5) 0.0265(5) 0.0313(6) -0.0031(4) -0.0052(4) 0.0020(4)
N2A 0.0396(6) 0.0458(7) 0.0245(6) 0.0030(5) -0.0018(5) 0.0021(5)
C1A 0.0192(5) 0.0210(5) 0.0254(6) 0.0041(4) 0.0009(4) -0.0014(4)
C2A 0.0213(5) 0.0257(6) 0.0203(5) 0.0047(4) 0.0003(4) -0.0002(4)
C3A 0.0252(5) 0.0241(5) 0.0248(6) 0.0015(4) 0.0041(4) 0.0037(4)
C4A 0.0198(5) 0.0217(5) 0.0269(6) 0.0004(4) 0.0014(4) -0.0019(4)
C5A 0.0208(5) 0.0230(5) 0.0207(5) 0.0061(4) -0.0001(4) -0.0010(4)
C6A 0.0226(5) 0.0208(5) 0.0235(6) 0.0029(4) 0.0015(4) 0.0028(4)
C7A 0.0258(5) 0.0293(6) 0.0249(6) 0.0037(4) 0.0035(5) 0.0016(5)
C8A 0.0356(7) 0.0248(6) 0.0523(9) -0.0058(5) -0.0001(6) 0.0031(6)
C9A 0.0339(6) 0.0328(6) 0.0254(6) 0.0046(5) -0.0041(5) 0.0079(5)

loop_
_atom_type_symbol
_atom_type_description
_atom_type_scat_dispersion_real
_atom_type_scat_dispersion_imag
_atom_type_scat_source
C C 0.0033 0.0016 'International Tables Vol C Tables 4.2.6.8 and 6.1.1.4'
H H 0.0000 0.0000 'International Tables Vol C Tables 4.2.6.8 and 6.1.1.4'
N N 0.0061 0.0033 'International Tables Vol C Tables 4.2.6.8 and 6.1.1.4'
O O 0.0106 0.0060 'International Tables Vol C Tables 4.2.6.8 and 6.1.1.4'

loop_
_geom_angle_atom_site_label_1
_geom_angle_atom_site_label_2
_geom_angle_atom_site_label_3
_geom_angle
C4 O1 C8 117.24(9)
C5 O2 C9 116.42(8)
C1 N1 H1A 113.0(10)
C1 N1 H1B 116.0(10)
H1A N1 H1B 114.4(14)
N1 C1 C2 122.66(10)
N1 C1 C6 119.44(10)
C2 C1 C6 117.82(10)
C1 C2 C3 121.10(10)
C1 C2 C7 118.51(10)
C3 C2 C7 120.38(10)
C4 C3 C2 120.45(10)
C4 C3 H3 119.8
C2 C3 H3 119.8
C3 C4 O1 126.07(10)
C3 C4 C5 118.79(10)
O1 C4 C5 115.14(9)
O2 C5 C6 124.01(10)
O2 C5 C4 115.25(9)
C6 C5 C4 120.74(10)
C5 C6 C1 121.06(10)
C5 C6 H6 119.5
C1 C6 H6 119.5
N2 C7 C2 176.72(14)
O1 C8 H8A 109.5
O1 C8 H8B 109.5
H8A C8 H8B 109.5
O1 C8 H8C 109.5
H8A C8 H8C 109.5
H8B C8 H8C 109.5
O2 C9 H9A 109.5
O2 C9 H9B 109.5
H9A C9 H9B 109.5
O2 C9 H9C 109.5
H9A C9 H9C 109.5
H9B C9 H9C 109.5
C4A O1A C8A 116.39(10)
C5A O2A C9A 117.02(9)
C1A N1A H1C 116.8(10)
C1A N1A H1D 118.0(11)
H1C N1A H1D 115.3(14)
N1A C1A C2A 121.11(10)
N1A C1A C6A 120.65(10)
C2A C1A C6A 118.13(10)
C1A C2A C3A 120.98(10)
C1A C2A C7A 118.86(10)
C3A C2A C7A 120.11(10)
C4A C3A C2A 120.06(10)
C4A C3A H3A 120.0
C2A C3A H3A 120.0
C3A C4A O1A 125.87(10)
C3A C4A C5A 119.20(10)
O1A C4A C5A 114.92(10)
O2A C5A C6A 124.35(10)
O2A C5A C4A 114.76(10)
C6A C5A C4A 120.87(10)
C5A C6A C1A 120.65(10)
C5A C6A H6A 119.7
C1A C6A H6A 119.7
N2A C7A C2A 177.18(13)
O1A C8A H8A1 109.5
O1A C8A H8A2 109.5
H8A1 C8A H8A2 109.5
O1A C8A H8A3 109.5
H8A1 C8A H8A3 109.5
H8A2 C8A H8A3 109.5
O2A C9A H9A1 109.5
O2A C9A H9A2 109.5
H9A1 C9A H9A2 109.5
O2A C9A H9A3 109.5
H9A1 C9A H9A3 109.5
H9A2 C9A H9A3 109.5

loop_
_geom_bond_atom_site_label_1
_geom_bond_atom_site_label_2
_geom_bond_distance
O1 C4 1.3790(13)
O1 C8 1.4353(14)
O2 C5 1.3686(13)
O2 C9 1.4369(14)
N1 C1 1.3895(15)
N1 H1A 0.907(17)
N1 H1B 0.916(16)
N2 C7 1.1506(17)
C1 C2 1.4023(16)
C1 C6 1.4110(15)
C2 C3 1.4165(16)
C2 C7 1.4387(16)
C3 C4 1.3774(16)
C3 H3 0.9500
C4 C5 1.4222(16)
C5 C6 1.3841(15)
C6 H6 0.9500
C8 H8A 0.9800
C8 H8B 0.9800
C8 H8C 0.9800
C9 H9A 0.9800
C9 H9B 0.9800
C9 H9C 0.9800
O1A C4A 1.3767(14)
O1A C8A 1.4323(16)
O2A C5A 1.3668(13)
O2A C9A 1.4461(15)
N1A C1A 1.3867(15)
N1A H1C 0.876(18)
N1A H1D 0.894(17)
N2A C7A 1.1549(16)
C1A C2A 1.4067(16)
C1A C6A 1.4118(15)
C2A C3A 1.4205(16)
C2A C7A 1.4365(16)
C3A C4A 1.3761(16)
C3A H3A 0.9500
C4A C5A 1.4217(16)
C5A C6A 1.3844(16)
C6A H6A 0.9500
C8A H8A1 0.9800
C8A H8A2 0.9800
C8A H8A3 0.9800
C9A H9A1 0.9800
C9A H9A2 0.9800
C9A H9A3 0.9800

loop_
_geom_hbond_atom_site_label_D
_geom_hbond_atom_site_label_H
_geom_hbond_atom_site_label_A
_geom_hbond_site_symmetry_A
_geom_hbond_distance_DH
_geom_hbond_distance_HA
_geom_hbond_distance_DA
_geom_hbond_angle_DHA
N1 H1A O2A 3_666 0.907(17) 2.336(17) 3.2296(14) 168.1(14)
N1 H1B O2A . 0.916(16) 2.540(16) 3.3954(13) 155.7(13)
N1 H1B O1A . 0.916(16) 2.597(15) 3.1979(13) 123.7(12)
N1A H1C N2A 4_575 0.876(18) 2.738(18) 3.4217(17) 135.9(14)
N1A H1D O1 1_656 0.894(17) 2.257(17) 3.0036(13) 140.9(14)
N1A H1D O2 1_656 0.894(17) 2.514(17) 3.2971(13) 146.7(14)

loop_
_geom_torsion_atom_site_label_1
_geom_torsion_atom_site_label_2
_geom_torsion_atom_site_label_3
_geom_torsion_atom_site_label_4
_geom_torsion
N1 C1 C2 C3 -178.93(11)
C6 C1 C2 C3 -2.21(16)
N1 C1 C2 C7 0.37(17)
C6 C1 C2 C7 177.09(10)
C1 C2 C3 C4 0.76(17)
C7 C2 C3 C4 -178.52(11)
C2 C3 C4 O1 179.78(11)
C2 C3 C4 C5 1.13(17)
C8 O1 C4 C3 10.31(17)
C8 O1 C4 C5 -171.00(10)
C9 O2 C5 C6 11.52(16)
C9 O2 C5 C4 -168.80(10)
C3 C4 C5 O2 178.75(10)
O1 C4 C5 O2 -0.04(14)
C3 C4 C5 C6 -1.55(16)
O1 C4 C5 C6 179.66(10)
O2 C5 C6 C1 179.73(10)
C4 C5 C6 C1 0.06(17)
N1 C1 C6 C5 178.63(10)
C2 C1 C6 C5 1.79(16)
N1A C1A C2A C3A 179.28(10)
C6A C1A C2A C3A 3.07(16)
N1A C1A C2A C7A 1.77(16)
C6A C1A C2A C7A -174.44(10)
C1A C2A C3A C4A -1.89(16)
C7A C2A C3A C4A 175.59(10)
C2A C3A C4A O1A 179.91(10)
C2A C3A C4A C5A -1.31(16)
C8A O1A C4A C3A -13.65(17)
C8A O1A C4A C5A 167.52(10)
C9A O2A C5A C6A -9.50(15)
C9A O2A C5A C4A 172.09(10)
C3A C4A C5A O2A -178.21(10)
O1A C4A C5A O2A 0.71(14)
C3A C4A C5A C6A 3.32(16)
O1A C4A C5A C6A -177.76(10)
O2A C5A C6A C1A 179.57(10)
C4A C5A C6A C1A -2.12(16)
N1A C1A C6A C5A -177.29(10)
C2A C1A C6A C5A -1.06(16)

loop_
_cod_related_entry_id
_cod_related_entry_database
_cod_related_entry_code
1 ChemSpider 643110
